data_8106064
loop_
_publ_author_name
'Chen, Hong'
'Jia, Hui-Xia'

_publ_section_title
;
 Crystal structure of
 2-(4-(2-(4-(2-fluorophenyl)piperazin-1-yl)ethyl)benzyl)benzo[d]isothiazol-3(2H)-one
 1,1-dioxide, C26H26FN3O3S -- a saccharin dervative
;
_journal_issue 1
_journal_name_full 'Zeitschrift f\"ur Kristallographie - New Crystal Structures'
_journal_page_first 111
_journal_page_last 113
_journal_paper_doi 10.1515/ncrs-2017-0197
_journal_volume 233
_journal_year 2018
_chemical_formula_moiety 'C26 H26 F N3 O3 S'
_chemical_formula_sum 'C26 H26 F N3 O3 S'
_chemical_formula_weight 479.56
_space_group_crystal_system triclinic
_space_group_IT_number 2
_space_group_name_Hall '-P 1'
_space_group_name_H-M_alt 'P -1'
_atom_sites_solution_hydrogens geom
_atom_sites_solution_primary direct
_cell_angle_alpha 97.80(3)
_cell_angle_beta 97.77(3)
_cell_angle_gamma 106.84(3)
_cell_formula_units_Z 2
_cell_length_a 7.0252(14)
_cell_length_b 9.3017(19)
_cell_length_c 19.388(4)
_cell_measurement_reflns_used 4252
_cell_measurement_temperature 293(2)
_cell_measurement_theta_max 25.54
_cell_measurement_theta_min 2.15
_cell_volume 1180.9(5)
_computing_molecular_graphics 'Olex2 (Dolomanov et al., 2009)'
_computing_publication_material 'Olex2 (Dolomanov et al., 2009)'
_computing_structure_refinement 'XL (Sheldrick, 2008)'
_computing_structure_solution 'SIR2004 (Burla et al., 2007)'
_diffrn_ambient_temperature 293(2)
_diffrn_measured_fraction_theta_full 0.983
_diffrn_measured_fraction_theta_max 0.982
_diffrn_measurement_device_type 'Bruker P4'
_diffrn_measurement_method '\w scans'
_diffrn_radiation_monochromator graphite
_diffrn_radiation_type MoK\a
_diffrn_radiation_wavelength 0.71073
_diffrn_reflns_av_R_equivalents 0.1491
_diffrn_reflns_av_unetI/netI 0.1083
_diffrn_reflns_Laue_measured_fraction_full 0.983
_diffrn_reflns_Laue_measured_fraction_max 0.982
_diffrn_reflns_limit_h_max 8
_diffrn_reflns_limit_h_min -8
_diffrn_reflns_limit_k_max 11
_diffrn_reflns_limit_k_min -11
_diffrn_reflns_limit_l_max 23
_diffrn_reflns_limit_l_min -23
_diffrn_reflns_number 19521
_diffrn_reflns_point_group_measured_fraction_full 0.983
_diffrn_reflns_point_group_measured_fraction_max 0.982
_diffrn_reflns_theta_full 25.242
_diffrn_reflns_theta_max 25.344
_diffrn_reflns_theta_min 2.157
_exptl_absorpt_coefficient_mu 0.179
_exptl_absorpt_correction_T_max 0.979
_exptl_absorpt_correction_T_min 0.975
_exptl_absorpt_correction_type none
_exptl_crystal_colour 'clear light yellow'
_exptl_crystal_colour_lustre clear
_exptl_crystal_colour_modifier light
_exptl_crystal_colour_primary yellow
_exptl_crystal_density_diffrn 1.349
_exptl_crystal_description block
_exptl_crystal_F_000 504
_exptl_crystal_size_max 0.16
_exptl_crystal_size_mid 0.12
_exptl_crystal_size_min 0.12
_refine_diff_density_max 0.453
_refine_diff_density_min -0.690
_refine_diff_density_rms 0.150
_refine_ls_extinction_coef .
_refine_ls_extinction_method none
_refine_ls_goodness_of_fit_ref 1.045
_refine_ls_hydrogen_treatment constr
_refine_ls_matrix_type full
_refine_ls_number_parameters 307
_refine_ls_number_reflns 4252
_refine_ls_number_restraints 0
_refine_ls_restrained_S_all 1.045
_refine_ls_R_factor_all 0.0949
_refine_ls_R_factor_gt 0.0729
_refine_ls_shift/su_max 0.001
_refine_ls_shift/su_mean 0.000
_refine_ls_structure_factor_coef Fsqd
_refine_ls_weighting_details 'w=1/[\s^2^(Fo^2^)+(0.0970P)^2^] where P=(Fo^2^+2Fc^2^)/3'
_refine_ls_weighting_scheme calc
_refine_ls_wR_factor_gt 0.1700
_refine_ls_wR_factor_ref 0.1854
_reflns_Friedel_coverage 0.000
_reflns_Friedel_fraction_full .
_reflns_Friedel_fraction_max .
_reflns_number_gt 3291
_reflns_number_total 4252
_reflns_threshold_expression 'I > 2\s(I)'
_cod_data_source_file suppl_ncrs-2017-0197_suppl.cif
_cod_data_source_block a
_cod_database_code 8106064
_shelx_space_group_comment
;
The symmetry employed for this shelxl refinement is uniquely defined
by the following loop, which should always be used as a source of
symmetry information in preference to the above space-group names.
They are only intended as comments.
;
_olex2_refinement_description
;
1. Fixed Uiso
 At 1.2 times of:
  All C(H) groups, All C(H,H) groups
2.a Secondary CH2 refined with riding coordinates:
 C7(H7A,H7B), C8(H8A,H8B), C19(H19A,H19B), C11(H11A,H11B), C12(H12A,H12B),
 C10(H10A,H10B), C9(H9A,H9B)
2.b Aromatic/amide H refined with riding coordinates:
 C5(H5), C22(H22), C15(H15), C17(H17), C4(H4), C2(H2), C14(H14), C3(H3),
 C18(H18), C25(H25), C23(H23), C24(H24)
;
_olex2_submission_special_instructions 'No special instructions were received'

loop_
_space_group_symop_operation_xyz
'x, y, z'
'-x, -y, -z'

loop_
_atom_site_label
_atom_site_type_symbol
_atom_site_fract_x
_atom_site_fract_y
_atom_site_fract_z
_atom_site_U_iso_or_equiv
_atom_site_adp_type
_atom_site_occupancy
_atom_site_site_symmetry_order
_atom_site_calc_flag
_atom_site_refinement_flags_posn
_atom_site_refinement_flags_adp
_atom_site_refinement_flags_occupancy
_atom_site_disorder_assembly
_atom_site_disorder_group
S1 S 1.12276(11) 0.18097(7) 0.92905(3) 0.0463(2) Uani 1 1 d . . . . .
F1 F -0.0029(2) 0.13890(19) 0.24270(8) 0.0577(4) Uani 1 1 d . . . . .
O1 O 1.3174(3) 0.5703(2) 0.88626(10) 0.0589(5) Uani 1 1 d . . . . .
O2 O 1.2623(3) 0.0968(2) 0.93180(11) 0.0710(6) Uani 1 1 d . . . . .
O3 O 0.9126(3) 0.0962(2) 0.90818(11) 0.0687(6) Uani 1 1 d . . . . .
N1 N 0.0003(3) 0.2318(2) 0.38308(10) 0.0345(5) Uani 1 1 d . . . . .
N2 N 0.2411(3) 0.1984(2) 0.50894(10) 0.0357(5) Uani 1 1 d . . . . .
N3 N 1.1891(3) 0.3122(2) 0.87851(10) 0.0410(5) Uani 1 1 d . . . . .
C1 C -0.1682(4) 0.1746(3) 0.25980(13) 0.0389(6) Uani 1 1 d . . . . .
C2 C -0.3220(4) 0.1643(3) 0.20618(14) 0.0505(7) Uani 1 1 d . . . . .
H2 H -0.3166 0.1294 0.1594 0.061 Uiso 1 1 calc R . . . .
C3 C -0.4855(4) 0.2068(3) 0.22270(15) 0.0525(7) Uani 1 1 d . . . . .
H3 H -0.5924 0.2000 0.1871 0.063 Uiso 1 1 calc R . . . .
C4 C -0.4891(4) 0.2593(3) 0.29206(15) 0.0491(7) Uani 1 1 d . . . . .
H4 H -0.5978 0.2902 0.3031 0.059 Uiso 1 1 calc R . . . .
C5 C -0.3335(4) 0.2669(3) 0.34581(13) 0.0429(6) Uani 1 1 d . . . . .
H5 H -0.3403 0.3013 0.3925 0.051 Uiso 1 1 calc R . . . .
C6 C -0.1664(3) 0.2237(2) 0.33124(12) 0.0353(5) Uani 1 1 d . . . . .
C7 C 0.0161(4) 0.0815(2) 0.39356(12) 0.0390(6) Uani 1 1 d . . . . .
H7A H 0.0067 0.0194 0.3480 0.047 Uiso 1 1 calc R . . . .
H7B H -0.0953 0.0298 0.4150 0.047 Uiso 1 1 calc R . . . .
C8 C 0.2145(4) 0.0991(3) 0.44063(12) 0.0408(6) Uani 1 1 d . . . . .
H8A H 0.2189 -0.0007 0.4486 0.049 Uiso 1 1 calc R . . . .
H8B H 0.3252 0.1417 0.4169 0.049 Uiso 1 1 calc R . . . .
C9 C 0.2222(4) 0.3456(3) 0.49653(13) 0.0465(7) Uani 1 1 d . . . . .
H9A H 0.3299 0.3948 0.4729 0.056 Uiso 1 1 calc R . . . .
H9B H 0.2367 0.4111 0.5416 0.056 Uiso 1 1 calc R . . . .
C10 C 0.0206(4) 0.3265(3) 0.45172(13) 0.0466(6) Uani 1 1 d . . . . .
H10A H -0.0877 0.2788 0.4754 0.056 Uiso 1 1 calc R . . . .
H10B H 0.0106 0.4258 0.4452 0.056 Uiso 1 1 calc R . . . .
C11 C 0.4338(4) 0.2146(3) 0.55249(12) 0.0429(6) Uani 1 1 d . . . . .
H11A H 0.5420 0.2706 0.5309 0.051 Uiso 1 1 calc R . . . .
H11B H 0.4467 0.1137 0.5534 0.051 Uiso 1 1 calc R . . . .
C12 C 0.4600(4) 0.2967(3) 0.62846(13) 0.0466(6) Uani 1 1 d . . . . .
H12A H 0.4675 0.4025 0.6285 0.056 Uiso 1 1 calc R . . . .
H12B H 0.3433 0.2493 0.6485 0.056 Uiso 1 1 calc R . . . .
C13 C 0.6492(4) 0.2908(3) 0.67369(12) 0.0396(6) Uani 1 1 d . . . . .
C14 C 0.6484(4) 0.1641(3) 0.70453(13) 0.0446(6) Uani 1 1 d . . . . .
H14 H 0.5292 0.0830 0.6977 0.053 Uiso 1 1 calc R . . . .
C15 C 0.8211(4) 0.1563(3) 0.74506(13) 0.0425(6) Uani 1 1 d . . . . .
H15 H 0.8166 0.0705 0.7653 0.051 Uiso 1 1 calc R . . . .
C16 C 1.0018(4) 0.2753(3) 0.75603(12) 0.0389(6) Uani 1 1 d . . . . .
C17 C 1.0044(4) 0.4013(3) 0.72511(13) 0.0472(6) Uani 1 1 d . . . . .
H17 H 1.1242 0.4816 0.7313 0.057 Uiso 1 1 calc R . . . .
C18 C 0.8300(4) 0.4089(3) 0.68496(13) 0.0483(7) Uani 1 1 d . . . . .
H18 H 0.8345 0.4951 0.6651 0.058 Uiso 1 1 calc R . . . .
C19 C 1.1901(4) 0.2701(3) 0.80278(12) 0.0453(6) Uani 1 1 d . . . . .
H19A H 1.2002 0.1677 0.7934 0.054 Uiso 1 1 calc R . . . .
H19B H 1.3083 0.3394 0.7909 0.054 Uiso 1 1 calc R . . . .
C20 C 1.2566(3) 0.4619(3) 0.91420(13) 0.0411(6) Uani 1 1 d . . . . .
C21 C 1.2405(3) 0.4644(3) 0.98975(13) 0.0408(6) Uani 1 1 d . . . . .
C22 C 1.2841(4) 0.5915(3) 1.04280(15) 0.0520(7) Uani 1 1 d . . . . .
H22 H 1.3319 0.6900 1.0337 0.062 Uiso 1 1 calc R . . . .
C23 C 1.2536(4) 0.5658(4) 1.11023(15) 0.0618(8) Uani 1 1 d . . . . .
H23 H 1.2831 0.6493 1.1467 0.074 Uiso 1 1 calc R . . . .
C24 C 1.1816(5) 0.4221(4) 1.12440(15) 0.0647(8) Uani 1 1 d . . . . .
H24 H 1.1625 0.4099 1.1700 0.078 Uiso 1 1 calc R . . . .
C25 C 1.1367(4) 0.2942(4) 1.07184(14) 0.0581(8) Uani 1 1 d . . . . .
H25 H 1.0871 0.1958 1.0809 0.070 Uiso 1 1 calc R . . . .
C26 C 1.1695(4) 0.3201(3) 1.00528(13) 0.0430(6) Uani 1 1 d . . . . .

loop_
_atom_site_aniso_label
_atom_site_aniso_U_11
_atom_site_aniso_U_22
_atom_site_aniso_U_33
_atom_site_aniso_U_23
_atom_site_aniso_U_13
_atom_site_aniso_U_12
S1 0.0614(5) 0.0370(4) 0.0350(4) 0.0035(3) 0.0022(3) 0.0117(3)
F1 0.0639(10) 0.0786(11) 0.0389(8) 0.0056(8) 0.0122(7) 0.0363(9)
O1 0.0668(13) 0.0455(11) 0.0617(13) 0.0165(9) 0.0101(10) 0.0113(10)
N1 0.0394(11) 0.0305(10) 0.0292(10) 0.0002(8) 0.0003(8) 0.0095(8)
N2 0.0398(11) 0.0357(10) 0.0276(10) 0.0004(8) 0.0018(8) 0.0103(9)
O2 0.1081(18) 0.0587(12) 0.0582(13) 0.0064(10) 0.0095(12) 0.0490(13)
O3 0.0681(14) 0.0567(12) 0.0548(13) 0.0046(10) -0.0015(10) -0.0124(11)
N3 0.0473(12) 0.0394(11) 0.0298(11) 0.0033(8) -0.0010(9) 0.0089(9)
C6 0.0366(13) 0.0287(11) 0.0348(13) 0.0047(9) 0.0032(10) 0.0036(10)
C20 0.0357(13) 0.0417(14) 0.0419(14) 0.0036(11) -0.0025(11) 0.0123(11)
C21 0.0362(13) 0.0451(14) 0.0368(13) -0.0028(10) -0.0028(10) 0.0151(11)
C16 0.0435(14) 0.0403(13) 0.0293(12) -0.0013(10) 0.0044(10) 0.0123(11)
C1 0.0446(14) 0.0390(13) 0.0343(13) 0.0063(10) 0.0067(11) 0.0152(11)
C7 0.0521(15) 0.0299(12) 0.0292(12) -0.0001(9) 0.0019(11) 0.0090(11)
C5 0.0414(14) 0.0439(14) 0.0411(14) 0.0031(11) 0.0081(11) 0.0120(11)
C26 0.0462(15) 0.0487(15) 0.0326(13) 0.0016(11) -0.0001(10) 0.0187(12)
C8 0.0516(15) 0.0411(13) 0.0304(12) 0.0021(10) 0.0041(11) 0.0193(11)
C22 0.0433(16) 0.0468(15) 0.0587(18) -0.0093(13) -0.0030(13) 0.0170(13)
C19 0.0474(15) 0.0551(15) 0.0328(13) 0.0030(11) 0.0043(11) 0.0186(12)
C15 0.0540(16) 0.0349(12) 0.0354(13) 0.0028(10) 0.0011(11) 0.0137(11)
C17 0.0444(15) 0.0470(14) 0.0408(14) 0.0086(12) 0.0027(12) 0.0021(12)
C4 0.0410(14) 0.0470(15) 0.0589(17) 0.0097(13) 0.0053(12) 0.0152(12)
C11 0.0432(14) 0.0491(14) 0.0349(13) 0.0051(11) 0.0035(11) 0.0151(12)
C2 0.0641(18) 0.0491(15) 0.0331(13) 0.0061(11) 0.0001(12) 0.0146(13)
C13 0.0444(14) 0.0408(13) 0.0276(12) -0.0013(10) -0.0010(10) 0.0112(11)
C14 0.0459(15) 0.0357(13) 0.0411(14) 0.0000(10) 0.0021(11) 0.0019(11)
C12 0.0502(16) 0.0490(15) 0.0358(14) -0.0018(11) -0.0031(12) 0.0174(12)
C3 0.0482(16) 0.0513(16) 0.0505(16) 0.0134(13) -0.0100(13) 0.0109(13)
C18 0.0577(17) 0.0396(13) 0.0401(14) 0.0107(11) -0.0022(12) 0.0072(12)
C25 0.068(2) 0.0686(19) 0.0382(15) 0.0091(14) 0.0066(14) 0.0240(16)
C10 0.0579(17) 0.0409(13) 0.0381(14) -0.0076(11) -0.0021(12) 0.0228(12)
C9 0.0532(16) 0.0341(13) 0.0413(14) -0.0050(10) -0.0100(12) 0.0110(12)
C23 0.0556(18) 0.081(2) 0.0422(16) -0.0210(15) -0.0041(13) 0.0325(17)
C24 0.070(2) 0.091(2) 0.0372(16) 0.0023(15) 0.0080(14) 0.0361(19)

loop_
_atom_type_symbol
_atom_type_description
_atom_type_scat_dispersion_real
_atom_type_scat_dispersion_imag
_atom_type_scat_source
C C 0.0033 0.0016 'International Tables Vol C Tables 4.2.6.8 and 6.1.1.4'
H H 0.0000 0.0000 'International Tables Vol C Tables 4.2.6.8 and 6.1.1.4'
N N 0.0061 0.0033 'International Tables Vol C Tables 4.2.6.8 and 6.1.1.4'
O O 0.0106 0.0060 'International Tables Vol C Tables 4.2.6.8 and 6.1.1.4'
S S 0.1246 0.1234 'International Tables Vol C Tables 4.2.6.8 and 6.1.1.4'
F F 0.0171 0.0103 'International Tables Vol C Tables 4.2.6.8 and 6.1.1.4'

loop_
_geom_angle_atom_site_label_1
_geom_angle_atom_site_label_2
_geom_angle_atom_site_label_3
_geom_angle
_geom_angle_site_symmetry_1
_geom_angle_site_symmetry_3
O2 S1 O3 117.44(14) . .
O2 S1 N3 109.18(12) . .
O2 S1 C26 112.60(13) . .
O3 S1 N3 110.43(11) . .
O3 S1 C26 111.86(14) . .
N3 S1 C26 92.51(11) . .
C6 N1 C7 113.86(18) . .
C6 N1 C10 116.07(19) . .
C10 N1 C7 109.36(18) . .
C11 N2 C8 110.44(18) . .
C11 N2 C9 112.20(19) . .
C9 N2 C8 109.01(18) . .
C20 N3 S1 115.06(17) . .
C20 N3 C19 122.8(2) . .
C19 N3 S1 121.97(17) . .
C1 C6 N1 120.1(2) . .
C1 C6 C5 115.5(2) . .
C5 C6 N1 124.4(2) . .
O1 C20 N3 123.6(2) . .
O1 C20 C21 127.2(2) . .
N3 C20 C21 109.2(2) . .
C26 C21 C20 112.9(2) . .
C26 C21 C22 119.6(2) . .
C22 C21 C20 127.5(2) . .
C15 C16 C19 120.9(2) . .
C17 C16 C19 120.6(2) . .
C17 C16 C15 118.4(2) . .
F1 C1 C6 117.6(2) . .
F1 C1 C2 118.4(2) . .
C2 C1 C6 124.0(2) . .
N1 C7 H7A 109.5 . .
N1 C7 H7B 109.5 . .
N1 C7 C8 110.71(19) . .
H7A C7 H7B 108.1 . .
C8 C7 H7A 109.5 . .
C8 C7 H7B 109.5 . .
C6 C5 H5 119.4 . .
C4 C5 C6 121.2(2) . .
C4 C5 H5 119.4 . .
C21 C26 S1 110.29(18) . .
C21 C26 C25 123.2(3) . .
C25 C26 S1 126.5(2) . .
N2 C8 C7 111.78(19) . .
N2 C8 H8A 109.3 . .
N2 C8 H8B 109.3 . .
C7 C8 H8A 109.3 . .
C7 C8 H8B 109.3 . .
H8A C8 H8B 107.9 . .
C21 C22 H22 121.3 . .
C21 C22 C23 117.4(3) . .
C23 C22 H22 121.3 . .
N3 C19 C16 112.5(2) . .
N3 C19 H19A 109.1 . .
N3 C19 H19B 109.1 . .
C16 C19 H19A 109.1 . .
C16 C19 H19B 109.1 . .
H19A C19 H19B 107.8 . .
C16 C15 H15 119.6 . .
C14 C15 C16 120.7(2) . .
C14 C15 H15 119.6 . .
C16 C17 H17 119.7 . .
C16 C17 C18 120.6(2) . .
C18 C17 H17 119.7 . .
C5 C4 H4 119.5 . .
C3 C4 C5 120.9(3) . .
C3 C4 H4 119.5 . .
N2 C11 H11A 108.8 . .
N2 C11 H11B 108.8 . .
N2 C11 C12 113.7(2) . .
H11A C11 H11B 107.7 . .
C12 C11 H11A 108.8 . .
C12 C11 H11B 108.8 . .
C1 C2 H2 120.6 . .
C1 C2 C3 118.8(3) . .
C3 C2 H2 120.6 . .
C14 C13 C12 120.8(2) . .
C18 C13 C14 117.5(2) . .
C18 C13 C12 121.7(2) . .
C15 C14 C13 121.3(2) . .
C15 C14 H14 119.4 . .
C13 C14 H14 119.4 . .
C11 C12 H12A 109.4 . .
C11 C12 H12B 109.4 . .
C13 C12 C11 111.3(2) . .
C13 C12 H12A 109.4 . .
C13 C12 H12B 109.4 . .
H12A C12 H12B 108.0 . .
C4 C3 C2 119.5(2) . .
C4 C3 H3 120.2 . .
C2 C3 H3 120.2 . .
C17 C18 C13 121.5(2) . .
C17 C18 H18 119.3 . .
C13 C18 H18 119.3 . .
C26 C25 H25 121.7 . .
C26 C25 C24 116.6(3) . .
C24 C25 H25 121.7 . .
N1 C10 H10A 109.7 . .
N1 C10 H10B 109.7 . .
N1 C10 C9 109.6(2) . .
H10A C10 H10B 108.2 . .
C9 C10 H10A 109.7 . .
C9 C10 H10B 109.7 . .
N2 C9 C10 111.4(2) . .
N2 C9 H9A 109.4 . .
N2 C9 H9B 109.4 . .
C10 C9 H9A 109.4 . .
C10 C9 H9B 109.4 . .
H9A C9 H9B 108.0 . .
C22 C23 H23 118.9 . .
C24 C23 C22 122.1(3) . .
C24 C23 H23 118.9 . .
C25 C24 H24 119.5 . .
C23 C24 C25 121.0(3) . .
C23 C24 H24 119.5 . .

loop_
_geom_bond_atom_site_label_1
_geom_bond_atom_site_label_2
_geom_bond_distance
_geom_bond_site_symmetry_2
S1 O2 1.421(2) .
S1 O3 1.429(2) .
S1 N3 1.669(2) .
S1 C26 1.752(3) .
F1 C1 1.365(3) .
O1 C20 1.206(3) .
N1 C6 1.413(3) .
N1 C7 1.472(3) .
N1 C10 1.458(3) .
N2 C8 1.464(3) .
N2 C11 1.452(3) .
N2 C9 1.461(3) .
N3 C20 1.382(3) .
N3 C19 1.469(3) .
C6 C1 1.396(3) .
C6 C5 1.397(3) .
C20 C21 1.482(3) .
C21 C26 1.380(3) .
C21 C22 1.387(3) .
C16 C19 1.516(3) .
C16 C15 1.390(3) .
C16 C17 1.383(3) .
C1 C2 1.367(3) .
C7 H7A 0.9700 .
C7 H7B 0.9700 .
C7 C8 1.512(3) .
C5 H5 0.9300 .
C5 C4 1.383(3) .
C26 C25 1.382(4) .
C8 H8A 0.9700 .
C8 H8B 0.9700 .
C22 H22 0.9300 .
C22 C23 1.394(4) .
C19 H19A 0.9700 .
C19 H19B 0.9700 .
C15 H15 0.9300 .
C15 C14 1.379(3) .
C17 H17 0.9300 .
C17 C18 1.385(3) .
C4 H4 0.9300 .
C4 C3 1.373(4) .
C11 H11A 0.9700 .
C11 H11B 0.9700 .
C11 C12 1.525(3) .
C2 H2 0.9300 .
C2 C3 1.381(4) .
C13 C14 1.392(3) .
C13 C12 1.509(3) .
C13 C18 1.385(3) .
C14 H14 0.9300 .
C12 H12A 0.9700 .
C12 H12B 0.9700 .
C3 H3 0.9300 .
C18 H18 0.9300 .
C25 H25 0.9300 .
C25 C24 1.386(4) .
C10 H10A 0.9700 .
C10 H10B 0.9700 .
C10 C9 1.507(3) .
C9 H9A 0.9700 .
C9 H9B 0.9700 .
C23 H23 0.9300 .
C23 C24 1.365(4) .
C24 H24 0.9300 .
